data_2004831
loop_
_publ_author_name
'Pearson, W. H.'
'Shade, J. E.'
'Brown, J. E.'
'Bitterwolf, T. E.'

_publ_section_title
;
 Two Monomeric Ruthenium Complexes Containing Bidentate
 Bis(diphenylphosphino) Ligands
;
_journal_issue 5
_journal_name_full 'Acta Crystallographica Section C'
_journal_page_first 1106
_journal_page_last 1110
_journal_paper_doi 10.1107/S0108270195011802
_journal_volume 52
_journal_year 1996
_chemical_formula_moiety '[Ru Cl (C5 H5 )(C26 H24 P2 )], C H Cl3'
_chemical_formula_sum 'C32 H30 Cl4 P2 Ru'
_chemical_formula_weight 719.42
_space_group_crystal_system monoclinic
_space_group_IT_number 14
_space_group_name_Hall '-P 2ybc'
_space_group_name_H-M_alt 'P 1 21/c 1'
_atom_type_scat_source
;IntTabIV
 Tables 2.2B and 2.3.1
;
_cell_angle_alpha 90
_cell_angle_beta 109.010(10)
_cell_angle_gamma 90
_cell_formula_units_Z 4
_cell_length_a 15.592(4)
_cell_length_b 10.796(2)
_cell_length_c 19.676(6)
_cell_measurement_reflns_used 100
_cell_measurement_temperature 294
_cell_measurement_theta_max 16
_cell_measurement_theta_min 12
_cell_volume 3131.4(14)
_computing_cell_refinement 'CAD4 Software (Enraf-Nonius, 1989)'
_computing_data_collection 'CAD4 Software (Enraf-Nonius, 1989)'
_computing_data_reduction 'MolEN (Fair, 1990)'
_computing_molecular_graphics 'ORTEPII (Johnson, 1976)'
_computing_publication_material 'CIF produced using Microsoft Word on a Mac II'
_computing_structure_refinement 'MolEN (Fair, 1990)'
_computing_structure_solution 'MULTAN11/82 (Main et al., 1982)'
_diffrn_measurement_device 'Enraf-Nonius CAD4'
_diffrn_measurement_method 'profile data from theta/2theta scans'
_diffrn_radiation_type 'Mo K\a'
_diffrn_radiation_wavelength 0.71073
_diffrn_reflns_av_R_equivalents 0.009
_diffrn_reflns_limit_h_max 19
_diffrn_reflns_limit_h_min -7
_diffrn_reflns_limit_k_max 13
_diffrn_reflns_limit_k_min -5
_diffrn_reflns_limit_l_max 23
_diffrn_reflns_limit_l_min -25
_diffrn_reflns_number 8480
_diffrn_reflns_theta_max 27.5
_diffrn_standards_decay_% 7.3
_diffrn_standards_interval_count 100
_diffrn_standards_interval_time 60
_diffrn_standards_number 3
_exptl_absorpt_coefficient_mu 0.9570
_exptl_absorpt_correction_T_max 1.0000
_exptl_absorpt_correction_T_min 0.9436
_exptl_absorpt_correction_type '\y scans (MolEN; Fair, 1990)'
_exptl_crystal_colour orange
_exptl_crystal_density_diffrn 1.526
_exptl_crystal_density_meas 1.515
_exptl_crystal_density_method
;flotation of crystals in salt solution followed by measurement
 of the mass of 10.0 mL of solution
;
_exptl_crystal_description 'parallelepiped with well-defined faces'
_exptl_crystal_size_max 0.50
_exptl_crystal_size_mid 0.45
_exptl_crystal_size_min 0.38
_refine_diff_density_max 0.518
_refine_diff_density_min -0.105
_refine_ls_extinction_method none
_refine_ls_goodness_of_fit_obs 2.562
_refine_ls_hydrogen_treatment noref
_refine_ls_number_parameters 352
_refine_ls_number_reflns 5258
_refine_ls_R_factor_obs 0.031
_refine_ls_shift/esd_max 0.01
_refine_ls_structure_factor_coef F
_refine_ls_weighting_scheme
;w = 1/\s^2^(F) where \s(F) = \s(F^2^)/2*F,  \s(F^2^) =
[\s(I)^2^ + (pF^2^)^2^]^1/2^ and
p = 0.01
;
_refine_ls_wR_factor_obs 0.035
_reflns_number_observed 5636
_reflns_number_total 7185
_reflns_observed_criterion >3sigma(I)
_cod_data_source_file bk1121.cif
_cod_data_source_block B
_cod_depositor_comments
;
 Updating space group information and adding the symmetry operation list.

 Antanas Vaitkus,
 2018-06-15
;
_cod_original_cell_volume 3131.0(10)
_cod_original_sg_symbol_H-M 'P 21/c'
_cod_original_formula_sum 'C32 H30 Cl4 P2 Ru1'
_cod_database_code 2004831

loop_
_space_group_symop_id
_space_group_symop_operation_xyz
1 x,y,z
2 -x,y+1/2,-z+1/2
3 -x,-y,-z
4 x,-y+1/2,z+1/2

loop_
_atom_site_aniso_label
_atom_site_aniso_U_11
_atom_site_aniso_U_22
_atom_site_aniso_U_33
_atom_site_aniso_U_12
_atom_site_aniso_U_13
_atom_site_aniso_U_23
Ru 0.03848(8) 0.03536(9) 0.03896(8) -0.00525(9) 0.01453(6) -0.00294(9)
Cl1 0.0567(3) 0.0370(3) 0.0667(4) -0.0082(3) 0.0167(3) -0.0047(3)
P1 0.0359(3) 0.0372(3) 0.0402(3) -0.0039(3) 0.0106(2) 0.0006(3)
P2 0.0359(3) 0.0395(3) 0.0399(3) -0.0049(3) 0.0104(2) -0.0037(3)
C1 0.0310(10) 0.0390(10) 0.0410(10) 0.0020(10) 0.0075(9) -0.0050(10)
C2 0.0430(10) 0.0450(10) 0.0490(10) -0.0010(10) 0.0080(10) -0.0040(10)
C3 0.061(2) 0.0390(10) 0.071(2) -0.0060(10) 0.0130(10) -0.0060(10)
C4 0.051(2) 0.054(2) 0.065(2) -0.0050(10) 0.0000(10) -0.0190(10)
C5 0.055(2) 0.060(2) 0.0470(10) 0.006(2) -0.0040(10) -0.0110(10)
C6 0.0500(10) 0.047(2) 0.0470(10) 0.0040(10) 0.0070(10) -0.0020(10)
C7 0.0540(10) 0.0380(10) 0.0430(10) -0.0020(10) 0.0040(10) 0.0000(10)
C8 0.064(2) 0.066(2) 0.075(2) -0.013(2) 0.004(2) 0.021(2)
C9 0.099(3) 0.057(2) 0.085(2) -0.018(2) -0.017(2) 0.029(2)
C10 0.112(3) 0.047(2) 0.073(2) 0.017(2) -0.022(2) -0.006(2)
C11 0.106(2) 0.095(2) 0.078(2) 0.054(2) 0.021(2) -0.003(2)
C12 0.084(2) 0.070(2) 0.071(2) 0.032(2) 0.0320(10) 0.015(2)
C13 0.0430(10) 0.0400(10) 0.0510(10) -0.0010(10) 0.0198(9) -0.0030(10)
C14 0.070(2) 0.048(2) 0.053(2) -0.0010(10) 0.0120(10) 0.0010(10)
C15 0.084(2) 0.062(2) 0.060(2) 0.010(2) 0.0180(10) 0.013(2)
C16 0.093(2) 0.046(2) 0.081(2) 0.0150(10) 0.0510(10) 0.0130(10)
C17 0.081(2) 0.0390(10) 0.085(2) -0.0050(10) 0.0420(10) -0.0100(10)
C18 0.0580(10) 0.0440(10) 0.064(2) -0.0030(10) 0.0170(10) -0.0090(10)
C19 0.0360(10) 0.0430(10) 0.0470(10) -0.0050(10) 0.0060(10) 0.0060(10)
C20 0.0460(10) 0.051(2) 0.0540(10) -0.0070(10) 0.0050(10) -0.0010(10)
C21 0.062(2) 0.054(2) 0.065(2) -0.0170(10) -0.0020(10) -0.001(2)
C22 0.0460(10) 0.068(2) 0.076(2) -0.0200(10) -0.0050(10) 0.021(2)
C23 0.0380(10) 0.083(2) 0.078(2) -0.0060(10) 0.0120(10) 0.023(2)
C24 0.0430(10) 0.060(2) 0.062(2) 0.0000(10) 0.0130(10) 0.0050(10)
C25 0.082(2) 0.048(2) 0.0710(10) -0.0080(10) 0.0470(10) 0.0060(10)
C26 0.0520(10) 0.073(2) 0.067(2) -0.0230(10) 0.0300(10) -0.004(2)
C27 0.0700(10) 0.068(2) 0.082(2) 0.0070(10) 0.0500(10) 0.006(2)
C28 0.119(2) 0.063(2) 0.0640(10) -0.019(2) 0.0580(10) -0.0160(10)
C29 0.076(2) 0.087(2) 0.0470(10) -0.007(2) 0.0240(10) 0.012(2)
C30 0.0420(10) 0.062(2) 0.0430(10) -0.0090(10) 0.0166(9) 0.0030(10)
C31 0.0420(10) 0.061(2) 0.0430(10) -0.0020(10) 0.0154(9) -0.0070(10)
C32 0.078(2) 0.064(2) 0.102(2) -0.005(2) 0.0480(10) -0.002(2)
Cl2 0.0975(5) 0.0842(7) 0.2340(10) -0.0163(5) 0.1017(5) -0.0205(7)
Cl3 0.1126(8) 0.232(2) 0.0966(7) -0.0180(10) 0.0422(6) -0.0311(9)
Cl4 0.1790(10) 0.1194(9) 0.1640(10) -0.0128(9) 0.0445(9) 0.0610(8)

loop_
_atom_site_label
_atom_site_fract_x
_atom_site_fract_y
_atom_site_fract_z
_atom_site_U_iso_or_equiv
_atom_site_thermal_displace_type
_atom_site_calc_flag
_atom_site_calc_attached_atom
Ru .782070(10) .07158(2) .824290(10) .03713(5) Uani d .
Cl1 .82931(5) .28483(6) .81371(4) .0543(3) Uani d .
P1 .73868(4) .07735(6) .70250(3) .03820(10) Uani d .
P2 .91250(4) -.01070(6) .81418(3) .03890(10) Uani d .
C1 .6716(2) -.0488(2) .64820(10) .0381(6) Uani d .
C2 .6621(2) -0.1606(3) .67920(10) .0471(8) Uani d .
C3 .6119(2) -0.2561(3) .6378(2) .0590(9) Uani d .
C4 .5709(2) -0.2397(3) .5655(2) .0614(9) Uani d .
C5 .5807(2) -0.1309(3) .5335(2) .0594(9) Uani d .
C6 .6306(2) -.0355(3) .57470(10) .0502(8) Uani d .
C7 .6711(2) .2101(3) .65740(10) .0476(8) Uani d .
C8 .6951(2) .2905(3) .6128(2) .0730(10) Uani d .
C9 .6380(3) .3884(3) .5809(2) .0910(10) Uani d .
C10 .5596(3) .4065(3) .5936(2) .0900(10) Uani d .
C11 .5348(3) .3271(4) .6376(2) .0960(10) Uani d .
C12 .5899(2) .2287(3) .6696(2) .0740(10) Uani d .
C13 .9429(2) -0.1664(2) .85150(10) .0437(6) Uani d .
C14 1.0093(2) -0.1848(3) .9173(2) .0590(9) Uani d .
C15 1.0286(2) -0.3012(3) .9470(2) .0700(10) Uani d .
C16 .9811(2) -0.4026(3) .9111(2) .0678(9) Uani d .
C17 .9148(2) -0.3861(3) .8461(2) .0650(9) Uani d .
C18 .8960(2) -0.2697(3) .8169(2) .0557(9) Uani d .
C19 1.0203(2) .0712(2) .85310(10) .0438(6) Uani d .
C20 1.0268(2) .1655(3) .9021(2) .0532(9) Uani d .
C21 1.1084(2) .2273(3) .9327(2) .0660(10) Uani d .
C22 1.1824(2) .1967(3) .9138(2) .0690(10) Uani d .
C23 1.1769(2) .1029(3) .8657(2) .0680(10) Uani d .
C24 1.0966(2) .0391(3) .8355(2) .0561(9) Uani d .
C25 .7423(2) -.0814(3) .8790(2) .0614(9) Uani d .
C26 .6641(2) -.0187(3) .8377(2) .0616(9) Uani d .
C27 .6662(2) .1016(3) .8651(2) .0674(9) Uani d .
C28 .7462(2) .1122(3) .9227(2) .0750(10) Uani d .
C29 .7938(2) .0009(4) .9327(2) .0690(10) Uani d .
C30 .8408(2) .0755(3) .67580(10) .0484(8) Uani d .
C31 .9014(2) -.0278(3) .71820(10) .0484(8) Uani d .
C32 .6769(2) .4695(3) .8590(2) .0770(10) Uani d .
Cl2 .57701(7) .41380(10) .86726(8) .1270(4) Uani d .
Cl3 .75163(9) .5108(2) .94169(7) .1451(6) Uani d .
Cl4 .65570(10) .59400(10) .80141(8) .1568(6) Uani d .
H1 .690 -0.172 .729 .061 Uiso calc C2
H2 .606 -0.333 .660 .077 Uiso calc C3
H3 .536 -0.305 .537 .080 Uiso calc C4
H4 .553 -0.121 .483 .077 Uiso calc C5
H5 .637 .040 .552 .065 Uiso calc C6
H6 .751 .279 .604 .095 Uiso calc C8
H7 .655 .443 .550 .119 Uiso calc C9
H8 .522 .474 .572 .117 Uiso calc C10
H9 .479 .339 .646 .124 Uiso calc C11
H10 .572 .174 .700 .096 Uiso calc C12
H11 1.042 -0.116 .942 .077 Uiso calc C14
H12 1.074 -0.312 .992 .091 Uiso calc C15
H13 .994 -0.483 .931 .087 Uiso calc C16
H14 .882 -0.455 .821 .085 Uiso calc C17
H15 .850 -0.260 .772 .072 Uiso calc C18
H16 .975 .188 .915 .070 Uiso calc C20
H17 1.113 .291 .967 .085 Uiso calc C21
H18 1.238 .240 .934 .090 Uiso calc C22
H19 1.229 .081 .853 .089 Uiso calc C23
H20 1.094 -0.027 .803 .073 Uiso calc C24
H21 .758 -0.164 .872 .080 Uiso calc C25
H22 .617 -0.052 .798 .080 Uiso calc C26
H23 .621 .164 .848 .087 Uiso calc C27
H24 .765 .185 .951 .098 Uiso calc C28
H25 .850 -0.016 .969 .090 Uiso calc C29
H26 .871 .153 .687 .063 Uiso calc C30
H27 .825 .060 .626 .063 Uiso calc C30
H28 .875 -0.106 .701 .063 Uiso calc C31
H29 .960 -0.022 .713 .063 Uiso calc C31
H30 .704 .405 .840 .100 Uiso calc C30

loop_
_geom_angle_atom_site_label_1
_geom_angle_atom_site_label_2
_geom_angle_atom_site_label_3
_geom_angle
_geom_angle_publ_flag
Cl1 Ru P1 83.04(3) yes
Cl1 Ru P2 93.28(3) yes
Cl1 Ru C25 154.31(8) no
Cl1 Ru C26 136.28(9) no
Cl1 Ru C27 101.30(9) no
Cl1 Ru C28 93.24(9) no
Cl1 Ru C29 118.24(9) no
P1 Ru P2 83.48(2) yes
P1 Ru C25 120.68(7) no
P1 Ru C26 99.63(7) no
P1 Ru C27 112.26(7) no
P1 Ru C28 147.12(8) no
P1 Ru C29 158.24(9) no
P2 Ru C25 98.83(9) no
P2 Ru C26 130.44(9) no
P2 Ru C27 159.55(8) no
P2 Ru C28 129.39(8) no
P2 Ru C29 98.81(9) no
C25 Ru C26 37.70(10) no
C25 Ru C27 62.30(10) no
C25 Ru C28 61.60(10) no
C25 Ru C29 37.60(10) no
C26 Ru C27 37.10(10) no
C26 Ru C28 61.30(10) no
C26 Ru C29 62.40(10) no
C27 Ru C28 36.40(10) no
C27 Ru C29 61.70(10) no
C28 Ru C29 36.50(10) no
Ru P1 C1 120.81(9) yes
Ru P1 C7 117.42(9) yes
Ru P1 C30 108.33(8) yes
C1 P1 C7 99.80(10) no
C1 P1 C30 102.10(10) no
C7 P1 C30 106.60(10) no
Ru P2 C13 116.30(10) yes
Ru P2 C19 119.82(9) yes
Ru P2 C31 109.73(8) yes
C13 P2 C19 101.10(10) no
C13 P2 C31 104.10(10) no
C19 P2 C31 104.10(10) no
P1 C1 C2 121.0(2) no
P1 C1 C6 120.9(2) no
C2 C1 C6 118.2(2) no
C1 C2 C3 120.7(2) no
C2 C3 C4 119.9(3) no
C3 C4 C5 120.4(3) no
C4 C5 C6 119.8(3) no
C1 C6 C5 121.0(3) no
P1 C7 C8 125.0(2) no
P1 C7 C12 116.5(2) no
C8 C7 C12 118.5(3) no
C7 C8 C9 120.1(3) no
C8 C9 C10 121.0(4) no
C9 C10 C11 119.5(3) no
C10 C11 C12 120.7(4) no
C7 C12 C11 120.1(3) no
P2 C13 C14 121.5(2) no
P2 C13 C18 121.0(2) no
C14 C13 C18 117.3(2) no
C13 C14 C15 121.4(3) no
C14 C15 C16 120.0(3) no
C15 C16 C17 119.4(3) no
C16 C17 C18 120.2(3) no
C13 C18 C17 121.7(2) no
P2 C19 C20 119.7(2) no
P2 C19 C24 121.3(2) no
C20 C19 C24 118.9(2) no
C19 C20 C21 120.4(3) no
C20 C21 C22 120.1(3) no
C21 C22 C23 120.0(3) no
C22 C23 C24 120.5(3) no
C19 C24 C23 120.0(3) no
Ru C25 C26 71.3(2) no
Ru C25 C29 73.1(2) no
C26 C25 C29 107.8(3) no
Ru C26 C25 71.0(2) no
Ru C26 C27 73.5(2) no
C25 C26 C27 108.5(2) no
Ru C27 C26 69.3(2) no
Ru C27 C28 71.8(2) no
C26 C27 C28 107.0(3) no
Ru C28 C27 71.8(2) no
Ru C28 C29 71.4(2) no
C27 C28 C29 109.9(3) no
Ru C29 C25 69.4(2) no
Ru C29 C28 72.1(2) no
C25 C29 C28 106.8(2) no
P1 C30 C31 107.1(2) yes
P2 C31 C30 108.7(2) yes
Cl2 C32 Cl3 110.8(2) no
Cl2 C32 Cl4 110.4(2) no
Cl3 C32 Cl4 110.2(2) no

loop_
_geom_bond_atom_site_label_1
_geom_bond_atom_site_label_2
_geom_bond_distance
_geom_bond_publ_flag
Ru Cl1 2.4466(7) yes
Ru P1 2.2688(7) yes
Ru P2 2.2863(7) yes
Ru C25 2.169(3) yes
Ru C26 2.173(3) yes
Ru C27 2.227(4) yes
Ru C28 2.226(4) yes
Ru C29 2.217(3) yes
P1 C1 1.833(2) yes
P1 C7 1.828(3) yes
P1 C30 1.832(3) yes
P2 C13 1.834(3) yes
P2 C19 1.832(2) yes
P2 C31 1.849(3) yes
C1 C2 1.382(4) no
C1 C6 1.386(3) no
C2 C3 1.387(4) no
C3 C4 1.369(4) no
C4 C5 1.365(5) no
C5 C6 1.383(4) no
C7 C8 1.369(5) no
C7 C12 1.379(5) no
C8 C9 1.393(5) no
C9 C10 1.339(7) no
C10 C11 1.360(6) no
C11 C12 1.383(5) no
C13 C14 1.383(3) no
C13 C18 1.385(4) no
C14 C15 1.378(4) no
C15 C16 1.380(4) no
C16 C17 1.369(4) no
C17 C18 1.373(4) no
C19 C20 1.382(4) no
C19 C24 1.386(4) no
C20 C21 1.388(4) no
C21 C22 1.363(5) no
C22 C23 1.370(5) no
C23 C24 1.382(4) no
C25 C26 1.401(4) no
C25 C29 1.413(4) no
C26 C27 1.402(5) no
C27 C28 1.390(4) no
C28 C29 1.392(5) no
C30 C31 1.523(4) yes
C32 Cl2 1.725(4) no
C32 Cl3 1.723(3) no
C32 Cl4 1.719(4) no
